data_4105651
loop_
_publ_author_name
'Mar\'ia L. Buil'
'Miguel A. Esteruelas'
'Karin Garc\'es'
'Enrique O\~nate'

_publ_contact_author
;
  Dr. Enrique O\~nate Rodr\'iguez
  Departamento de Qu\'imica Inorg\'anica - I.C.M.A.
  Facultad de Ciencias
  Universidad de Zaragoza - C.S.I.C.
  50009 Zaragoza, Spain
;
_publ_contact_author_email enriqueo@posta.unizar.es
_publ_section_title
;
 From Tetrahydroborate- to Aminoborylvinylidene-Osmium Complexes via
 Alkynyl-Aminoboryl Intermediates
;
_journal_name_full 'Journal of the American Chemical Society'
_journal_page_first 2250
_journal_page_last 2263
_journal_paper_doi 10.1021/ja109691v
_journal_volume 133
_journal_year 2011
_chemical_formula_sum 'C41.25 H62 B N2 O2 Os P2'
_chemical_formula_weight 880.88
_chemical_name_systematic
; 
 ? 
;
_space_group_IT_number 2
_symmetry_cell_setting triclinic
_symmetry_space_group_name_Hall '-P 1'
_symmetry_space_group_name_H-M 'P -1'
_atom_sites_solution_hydrogens geom
_atom_sites_solution_primary direct
_atom_sites_solution_secondary difmap
_audit_creation_method SHELXL-97
_cell_angle_alpha 86.901(2)
_cell_angle_beta 82.155(2)
_cell_angle_gamma 67.312(3)
_cell_formula_units_Z 2
_cell_length_a 10.7453(9)
_cell_length_b 13.0951(10)
_cell_length_c 16.1287(14)
_cell_measurement_reflns_used 7849
_cell_measurement_temperature 100(2)
_cell_measurement_theta_max 25
_cell_measurement_theta_min 2
_cell_volume 2074.3(3)
_computing_cell_refinement 'SAINT+ v. 7.56a (Bruker AXS, 2008)'
_computing_data_collection 'apex2 v. 4.0 (Bruker AXS, 2008)'
_computing_data_reduction 'SAINT+ v. 7.56a (Bruker AXS, 2008)'
_computing_molecular_graphics 'XP, SHELXTL v. 6.14 (Bruker, 2000)'
_computing_publication_material 'XCIF, SHELXTL v. 6.14 (Bruker, 2000)'
_computing_structure_refinement 'SHELXL-97 (Sheldrick, 1997)'
_computing_structure_solution 'SHELXS-97 (Sheldrick, 1990)'
_diffrn_ambient_temperature 100(2)
_diffrn_detector_area_resol_mean 8.26
_diffrn_measured_fraction_theta_full 0.977
_diffrn_measured_fraction_theta_max 0.895
_diffrn_measurement_device_type 'Bruker SMART APEX CCD system'
_diffrn_measurement_method '\w rotations with narrow frames'
_diffrn_radiation_monochromator graphite
_diffrn_radiation_source 'normal-focus sealed tube'
_diffrn_radiation_type MoK\a
_diffrn_radiation_wavelength 0.71073
_diffrn_reflns_av_R_equivalents 0.0232
_diffrn_reflns_av_sigmaI/netI 0.0392
_diffrn_reflns_limit_h_max 14
_diffrn_reflns_limit_h_min -14
_diffrn_reflns_limit_k_max 17
_diffrn_reflns_limit_k_min -17
_diffrn_reflns_limit_l_max 21
_diffrn_reflns_limit_l_min -21
_diffrn_reflns_number 18645
_diffrn_reflns_theta_full 27.50
_diffrn_reflns_theta_max 28.76
_diffrn_reflns_theta_min 2.07
_diffrn_standards_decay_% 'no decay'
_exptl_absorpt_coefficient_mu 3.186
_exptl_absorpt_correction_T_max 0.746
_exptl_absorpt_correction_T_min 0.616
_exptl_absorpt_correction_type multi-scan
_exptl_absorpt_process_details
;
Absorption correction performed with SADABS program. This is based on the
method of Blessing: Blessing, R. H., Acta Crystallogr., Sect. A 1995, 51, 33.

SADABS: Area-Detector Absorption Correction. Bruker-AXS 
within SAINT+ package, v. 6.1 (2000).
;
_exptl_crystal_colour yellow
_exptl_crystal_density_diffrn 1.410
_exptl_crystal_description 'irregular block'
_exptl_crystal_F_000 901
_exptl_crystal_size_max 0.20
_exptl_crystal_size_mid 0.12
_exptl_crystal_size_min 0.08
_refine_diff_density_max 2.058
_refine_diff_density_min -1.733
_refine_diff_density_rms 0.129
_refine_ls_extinction_method none
_refine_ls_goodness_of_fit_ref 1.033
_refine_ls_hydrogen_treatment mixed
_refine_ls_matrix_type full
_refine_ls_number_parameters 465
_refine_ls_number_reflns 9661
_refine_ls_number_restraints 18
_refine_ls_restrained_S_all 1.035
_refine_ls_R_factor_all 0.0404
_refine_ls_R_factor_gt 0.0346
_refine_ls_shift/su_max 0.028
_refine_ls_shift/su_mean 0.001
_refine_ls_structure_factor_coef Fsqd
_refine_ls_weighting_details 'calc w=1/[\s^2^(Fo^2^)+(0.0472P)^2^+3.4536P] where P=(Fo^2^+2Fc^2^)/3'
_refine_ls_weighting_scheme calc
_refine_ls_wR_factor_gt 0.0862
_refine_ls_wR_factor_ref 0.0899
_reflns_number_gt 8677
_reflns_number_total 9661
_reflns_threshold_expression >2sigma(I)
_cod_data_source_file ja109691v_si_001_1.cif
_cod_data_source_block enrique19as
_cod_database_code 4105651

loop_
_symmetry_equiv_pos_as_xyz
'x, y, z'
'-x, -y, -z'

loop_
_atom_site_label
_atom_site_type_symbol
_atom_site_fract_x
_atom_site_fract_y
_atom_site_fract_z
_atom_site_U_iso_or_equiv
_atom_site_adp_type
_atom_site_occupancy
_atom_site_symmetry_multiplicity
_atom_site_calc_flag
_atom_site_refinement_flags
_atom_site_disorder_assembly
_atom_site_disorder_group
Os Os 0.583379(15) 0.745693(12) 0.277822(9) 0.02211(6) Uani 1 1 d . A .
P1 P 0.74100(10) 0.70191(8) 0.15244(6) 0.0228(2) Uani 1 1 d . . .
P2 P 0.39992(12) 0.78861(9) 0.39027(7) 0.0315(2) Uani 1 1 d D . .
N1 N 0.4129(4) 1.0682(3) 0.1736(2) 0.0246(7) Uani 1 1 d . . .
H1A H 0.485(5) 1.023(4) 0.161(3) 0.027(13) Uiso 1 1 d . . .
N2 N 0.1694(3) 1.1137(3) 0.1883(2) 0.0260(7) Uani 1 1 d . . .
O1 O 0.7491(4) 0.8393(3) 0.3682(2) 0.0451(8) Uani 1 1 d . A .
H2A H 0.168(5) 1.183(5) 0.179(3) 0.044(15) Uiso 1 1 d . . .
O2 O 0.6842(4) 0.5017(3) 0.3303(3) 0.0604(11) Uani 1 1 d . A .
B B 0.3044(5) 1.0295(4) 0.1789(3) 0.0245(9) Uani 1 1 d . . .
C1 C 0.4450(4) 0.8351(3) 0.2137(2) 0.0235(8) Uani 1 1 d . . .
C2 C 0.3429(4) 0.9014(3) 0.1726(2) 0.0207(7) Uani 1 1 d . A .
C3 C 0.2755(4) 0.8509(3) 0.1202(2) 0.0224(7) Uani 1 1 d . . .
C4 C 0.1921(4) 0.9132(3) 0.0613(2) 0.0251(8) Uani 1 1 d . A .
H4 H 0.1727 0.9903 0.0565 0.030 Uiso 1 1 calc R . .
C5 C 0.1367(4) 0.8645(3) 0.0095(3) 0.0277(8) Uani 1 1 d . . .
H5 H 0.0812 0.9085 -0.0305 0.033 Uiso 1 1 calc R A .
C6 C 0.1623(4) 0.7527(3) 0.0159(3) 0.0286(8) Uani 1 1 d . A .
H6 H 0.1253 0.7193 -0.0197 0.034 Uiso 1 1 calc R . .
C7 C 0.2424(4) 0.6900(3) 0.0750(3) 0.0299(9) Uani 1 1 d . . .
H7 H 0.2584 0.6136 0.0808 0.036 Uiso 1 1 calc R A .
C8 C 0.2996(4) 0.7376(3) 0.1257(2) 0.0257(8) Uani 1 1 d . A .
H8 H 0.3560 0.6927 0.1649 0.031 Uiso 1 1 calc R . .
C9 C 0.4117(4) 1.1759(3) 0.1796(2) 0.0246(8) Uani 1 1 d . . .
C10 C 0.5019(4) 1.2082(3) 0.1242(3) 0.0282(8) Uani 1 1 d . . .
H10 H 0.5622 1.1582 0.0825 0.034 Uiso 1 1 calc R . .
C11 C 0.5039(4) 1.3132(4) 0.1298(3) 0.0338(9) Uani 1 1 d . . .
H11 H 0.5659 1.3342 0.0920 0.041 Uiso 1 1 calc R . .
C12 C 0.4158(5) 1.3876(4) 0.1903(3) 0.0328(9) Uani 1 1 d . . .
H12 H 0.4164 1.4596 0.1937 0.039 Uiso 1 1 calc R . .
C13 C 0.3275(4) 1.3552(3) 0.2453(3) 0.0302(9) Uani 1 1 d . . .
H13 H 0.2673 1.4054 0.2869 0.036 Uiso 1 1 calc R . .
C14 C 0.3252(4) 1.2499(3) 0.2407(2) 0.0269(8) Uani 1 1 d . . .
H14 H 0.2645 1.2288 0.2794 0.032 Uiso 1 1 calc R . .
C15 C 0.0399(4) 1.1133(3) 0.2150(2) 0.0266(8) Uani 1 1 d . . .
C16 C 0.0198(4) 1.0206(3) 0.2511(3) 0.0282(8) Uani 1 1 d . . .
H16 H 0.0956 0.9533 0.2561 0.034 Uiso 1 1 calc R . .
C17 C -0.1110(5) 1.0267(4) 0.2798(3) 0.0338(10) Uani 1 1 d . . .
H17 H -0.1239 0.9637 0.3051 0.041 Uiso 1 1 calc R . .
C18 C -0.2219(5) 1.1229(5) 0.2719(4) 0.0464(12) Uani 1 1 d . . .
H18 H -0.3111 1.1262 0.2909 0.056 Uiso 1 1 calc R . .
C19 C -0.2026(5) 1.2147(5) 0.2362(4) 0.0501(13) Uani 1 1 d . . .
H19 H -0.2787 1.2816 0.2307 0.060 Uiso 1 1 calc R . .
C20 C -0.0733(5) 1.2099(4) 0.2083(3) 0.0372(10) Uani 1 1 d . . .
H20 H -0.0615 1.2739 0.1842 0.045 Uiso 1 1 calc R . .
C21 C 0.6901(5) 0.7993(4) 0.3353(3) 0.0316(9) Uani 1 1 d . . .
C22 C 0.6516(5) 0.5940(4) 0.3113(3) 0.0359(10) Uani 1 1 d . . .
C23 C 0.7642(4) 0.8199(3) 0.0910(2) 0.0264(8) Uani 1 1 d . . .
H23 H 0.8517 0.7880 0.0531 0.032 Uiso 1 1 calc R . .
C24 C 0.7792(5) 0.9039(4) 0.1468(3) 0.0329(9) Uani 1 1 d . . .
H24A H 0.7847 0.9667 0.1128 0.049 Uiso 1 1 calc R . .
H24B H 0.8623 0.8687 0.1736 0.049 Uiso 1 1 calc R . .
H24C H 0.7004 0.9301 0.1900 0.049 Uiso 1 1 calc R . .
C25 C 0.6522(4) 0.8768(3) 0.0344(3) 0.0294(9) Uani 1 1 d . . .
H25A H 0.5629 0.8923 0.0669 0.044 Uiso 1 1 calc R . .
H25B H 0.6641 0.8279 -0.0125 0.044 Uiso 1 1 calc R . .
H25C H 0.6583 0.9463 0.0128 0.044 Uiso 1 1 calc R . .
C26 C 0.6891(4) 0.6347(3) 0.0723(3) 0.0261(8) Uani 1 1 d . . .
H26 H 0.6063 0.6938 0.0535 0.031 Uiso 1 1 calc R . .
C27 C 0.7915(5) 0.5990(4) -0.0073(3) 0.0335(9) Uani 1 1 d . . .
H27A H 0.8685 0.5315 0.0041 0.050 Uiso 1 1 calc R . .
H27B H 0.8242 0.6581 -0.0248 0.050 Uiso 1 1 calc R . .
H27C H 0.7471 0.5848 -0.0520 0.050 Uiso 1 1 calc R . .
C28 C 0.6432(4) 0.5406(3) 0.1045(3) 0.0344(10) Uani 1 1 d . . .
H28A H 0.5961 0.5237 0.0625 0.052 Uiso 1 1 calc R . .
H28B H 0.5815 0.5636 0.1567 0.052 Uiso 1 1 calc R . .
H28C H 0.7229 0.4746 0.1148 0.052 Uiso 1 1 calc R . .
C29 C 0.9219(4) 0.6112(4) 0.1618(3) 0.0319(9) Uani 1 1 d . . .
H29 H 0.9760 0.6162 0.1073 0.038 Uiso 1 1 calc R . .
C30 C 0.9819(5) 0.6481(5) 0.2295(4) 0.0484(13) Uani 1 1 d . . .
H30A H 0.9364 0.6389 0.2847 0.073 Uiso 1 1 calc R . .
H30B H 0.9683 0.7262 0.2209 0.073 Uiso 1 1 calc R . .
H30C H 1.0794 0.6030 0.2264 0.073 Uiso 1 1 calc R . .
C31 C 0.9462(5) 0.4887(4) 0.1760(3) 0.0409(11) Uani 1 1 d . . .
H31A H 1.0430 0.4462 0.1794 0.061 Uiso 1 1 calc R . .
H31B H 0.9185 0.4612 0.1292 0.061 Uiso 1 1 calc R . .
H31C H 0.8928 0.4803 0.2283 0.061 Uiso 1 1 calc R . .
C32 C 0.3048(5) 0.9395(4) 0.4070(3) 0.0404(11) Uani 1 1 d . A .
H32 H 0.2432 0.9654 0.3624 0.048 Uiso 1 1 calc R . .
C33 C 0.3984(6) 1.0053(4) 0.3943(3) 0.0485(13) Uani 1 1 d . . .
H33A H 0.3441 1.0838 0.4059 0.073 Uiso 1 1 calc R A .
H33B H 0.4427 0.9967 0.3364 0.073 Uiso 1 1 calc R . .
H33C H 0.4677 0.9771 0.4325 0.073 Uiso 1 1 calc R . .
C34 C 0.2140(7) 0.9740(5) 0.4901(3) 0.0633(17) Uani 1 1 d . . .
H34A H 0.2705 0.9577 0.5357 0.095 Uiso 1 1 calc R A .
H34B H 0.1539 0.9329 0.4990 0.095 Uiso 1 1 calc R . .
H34C H 0.1590 1.0535 0.4890 0.095 Uiso 1 1 calc R . .
C35A C 0.2623(5) 0.7498(4) 0.3561(3) 0.0268(10) Uiso 0.738(5) 1 d PD A 1
H35A H 0.2493 0.7823 0.2989 0.032 Uiso 0.738(5) 1 calc PR A 1
C36A C 0.3101(8) 0.6248(6) 0.3441(5) 0.0469(9) Uiso 0.738(5) 1 d PD A 1
H36A H 0.3078 0.5888 0.3989 0.070 Uiso 0.738(5) 1 calc PR A 1
H36B H 0.4032 0.5960 0.3153 0.070 Uiso 0.738(5) 1 calc PR A 1
H36C H 0.2498 0.6094 0.3105 0.070 Uiso 0.738(5) 1 calc PR A 1
C37A C 0.1220(7) 0.7962(6) 0.4066(5) 0.0469(9) Uiso 0.738(5) 1 d PD A 1
H37A H 0.0596 0.7726 0.3813 0.070 Uiso 0.738(5) 1 calc PR A 1
H37B H 0.0882 0.8772 0.4067 0.070 Uiso 0.738(5) 1 calc PR A 1
H37C H 0.1279 0.7687 0.4642 0.070 Uiso 0.738(5) 1 calc PR A 1
C35B C 0.2983(13) 0.6988(10) 0.4066(9) 0.0268(10) Uiso 0.262(5) 1 d PD A 2
H35B H 0.2543 0.7064 0.4659 0.032 Uiso 0.262(5) 1 calc PR A 2
C36B C 0.3801(19) 0.5760(12) 0.3875(13) 0.0469(9) Uiso 0.262(5) 1 d PD A 2
H36D H 0.3242 0.5334 0.4072 0.070 Uiso 0.262(5) 1 calc PR A 2
H36E H 0.4617 0.5500 0.4161 0.070 Uiso 0.262(5) 1 calc PR A 2
H36F H 0.4067 0.5659 0.3270 0.070 Uiso 0.262(5) 1 calc PR A 2
C37B C 0.1887(18) 0.7481(15) 0.3496(12) 0.0469(9) Uiso 0.262(5) 1 d PD A 2
H37D H 0.2230 0.7823 0.3010 0.070 Uiso 0.262(5) 1 calc PR A 2
H37E H 0.1087 0.8043 0.3802 0.070 Uiso 0.262(5) 1 calc PR A 2
H37F H 0.1636 0.6896 0.3306 0.070 Uiso 0.262(5) 1 calc PR A 2
C38 C 0.4420(5) 0.7268(5) 0.4910(3) 0.073(2) Uani 1 1 d D A .
H38B H 0.3549 0.7655 0.5278 0.087 Uiso 0.262(5) 1 calc PR A 2
H38A H 0.5056 0.6505 0.4729 0.087 Uiso 0.738(5) 1 calc PR A 1
C39 C 0.5344(5) 0.7641(5) 0.5261(3) 0.077(2) Uani 1 1 d R . .
H39A H 0.5053 0.8445 0.5191 0.116 Uiso 1 1 calc R . .
H39B H 0.6265 0.7276 0.4971 0.116 Uiso 1 1 calc R . .
H39C H 0.5338 0.7455 0.5858 0.116 Uiso 1 1 calc R . .
C40B C 0.467(2) 0.6078(9) 0.5103(13) 0.0469(9) Uiso 0.262(5) 1 d PD A 2
H40D H 0.5518 0.5603 0.4779 0.070 Uiso 0.262(5) 1 calc PR A 2
H40E H 0.3912 0.5910 0.4955 0.070 Uiso 0.262(5) 1 calc PR A 2
H40F H 0.4735 0.5942 0.5702 0.070 Uiso 0.262(5) 1 calc PR A 2
C40A C 0.3401(7) 0.6996(6) 0.5516(4) 0.0469(9) Uiso 0.738(5) 1 d PD A 1
H40A H 0.3868 0.6491 0.5946 0.070 Uiso 0.738(5) 1 calc PR A 1
H40B H 0.2940 0.6642 0.5216 0.070 Uiso 0.738(5) 1 calc PR A 1
H40C H 0.2730 0.7678 0.5780 0.070 Uiso 0.738(5) 1 calc PR A 1
C41 C 0.0166(18) 0.3842(12) 0.4264(11) 0.036(4) Uiso 0.25 1 d PDU B -1
H41A H 0.0630 0.4018 0.3744 0.054 Uiso 0.25 1 calc PR B -1
H41B H -0.0422 0.3474 0.4133 0.054 Uiso 0.25 1 calc PR B -1
H41C H 0.0843 0.3350 0.4608 0.054 Uiso 0.25 1 calc PR B -1
C42 C -0.0670(17) 0.4879(16) 0.4732(16) 0.065(6) Uiso 0.25 1 d PDU B -1
H42A H -0.1251 0.5407 0.4347 0.079 Uiso 0.25 1 calc PR B -1
H42B H -0.1279 0.4709 0.5186 0.079 Uiso 0.25 1 calc PR B -1
C43 C 0.0086(15) 0.5436(12) 0.5105(11) 0.036(4) Uiso 0.25 1 d PDU B -1
H43A H 0.0730 0.5575 0.4657 0.043 Uiso 0.25 1 calc PR B -1
H43B H 0.0630 0.4926 0.5514 0.043 Uiso 0.25 1 calc PR B -1
C44 C -0.0772(15) 0.6501(12) 0.5532(11) 0.033(4) Uiso 0.25 1 d PDU B -1
H44A H -0.1181 0.7055 0.5103 0.040 Uiso 0.25 1 calc PR B -1
H44B H -0.1524 0.6393 0.5904 0.040 Uiso 0.25 1 calc PR B -1
C45 C -0.0056(19) 0.6960(14) 0.6035(12) 0.045(5) Uiso 0.25 1 d PDU B -1
H45A H -0.0282 0.6831 0.6631 0.067 Uiso 0.25 1 calc PR B -1
H45B H -0.0340 0.7757 0.5930 0.067 Uiso 0.25 1 calc PR B -1
H45C H 0.0928 0.6594 0.5877 0.067 Uiso 0.25 1 calc PR B -1

loop_
_atom_site_aniso_label
_atom_site_aniso_U_11
_atom_site_aniso_U_22
_atom_site_aniso_U_33
_atom_site_aniso_U_23
_atom_site_aniso_U_13
_atom_site_aniso_U_12
Os 0.02423(9) 0.02160(8) 0.02364(8) 0.00280(5) -0.00494(5) -0.01193(6)
P1 0.0224(5) 0.0206(5) 0.0275(5) 0.0006(4) -0.0035(4) -0.0107(4)
P2 0.0392(6) 0.0321(6) 0.0281(5) -0.0063(4) 0.0042(4) -0.0211(5)
N1 0.0225(17) 0.0199(16) 0.0311(18) -0.0029(13) -0.0018(14) -0.0081(14)
N2 0.0283(18) 0.0196(16) 0.0321(18) 0.0028(13) -0.0024(14) -0.0120(14)
O1 0.055(2) 0.069(2) 0.0313(17) 0.0023(16) -0.0112(15) -0.044(2)
O2 0.058(2) 0.035(2) 0.074(3) 0.0214(18) 0.010(2) -0.0106(17)
B 0.028(2) 0.025(2) 0.022(2) 0.0009(16) -0.0031(17) -0.0121(18)
C1 0.029(2) 0.0221(18) 0.0220(18) -0.0019(14) -0.0013(15) -0.0133(16)
C2 0.0229(18) 0.0223(18) 0.0190(17) -0.0018(13) 0.0007(14) -0.0118(15)
C3 0.0227(18) 0.0240(18) 0.0201(17) -0.0033(14) 0.0017(14) -0.0096(15)
C4 0.027(2) 0.0248(19) 0.0241(19) -0.0014(15) -0.0016(15) -0.0109(16)
C5 0.027(2) 0.031(2) 0.027(2) -0.0004(16) -0.0073(16) -0.0115(17)
C6 0.027(2) 0.031(2) 0.031(2) -0.0096(17) -0.0023(16) -0.0141(17)
C7 0.034(2) 0.024(2) 0.033(2) -0.0049(16) -0.0007(17) -0.0138(17)
C8 0.028(2) 0.0266(19) 0.0235(19) -0.0019(15) -0.0016(15) -0.0117(16)
C9 0.027(2) 0.0213(18) 0.0278(19) -0.0018(15) -0.0061(15) -0.0101(15)
C10 0.023(2) 0.027(2) 0.035(2) -0.0021(16) -0.0021(16) -0.0111(16)
C11 0.031(2) 0.032(2) 0.044(3) 0.0030(19) -0.0059(19) -0.0189(19)
C12 0.036(2) 0.025(2) 0.043(2) -0.0003(18) -0.0104(19) -0.0173(18)
C13 0.034(2) 0.026(2) 0.030(2) -0.0041(16) -0.0065(17) -0.0098(17)
C14 0.031(2) 0.027(2) 0.0256(19) -0.0018(15) -0.0021(16) -0.0149(17)
C15 0.027(2) 0.031(2) 0.0255(19) -0.0056(16) -0.0047(15) -0.0135(17)
C16 0.027(2) 0.030(2) 0.028(2) -0.0036(16) -0.0005(16) -0.0127(17)
C17 0.037(2) 0.042(2) 0.029(2) -0.0089(18) 0.0011(18) -0.023(2)
C18 0.028(2) 0.057(3) 0.059(3) -0.006(3) -0.003(2) -0.022(2)
C19 0.028(2) 0.047(3) 0.071(4) -0.001(3) -0.012(2) -0.008(2)
C20 0.033(2) 0.031(2) 0.051(3) 0.004(2) -0.013(2) -0.0137(19)
C21 0.037(2) 0.045(3) 0.0226(19) 0.0068(17) -0.0069(17) -0.026(2)
C22 0.033(2) 0.026(2) 0.041(2) 0.0103(18) 0.0032(19) -0.0076(18)
C23 0.030(2) 0.028(2) 0.0242(19) 0.0030(15) -0.0023(15) -0.0149(17)
C24 0.042(2) 0.033(2) 0.033(2) 0.0001(17) -0.0064(18) -0.023(2)
C25 0.037(2) 0.026(2) 0.026(2) 0.0000(16) -0.0009(17) -0.0124(18)
C26 0.0218(19) 0.0231(19) 0.034(2) -0.0066(16) -0.0019(16) -0.0096(15)
C27 0.033(2) 0.031(2) 0.035(2) -0.0082(18) -0.0021(18) -0.0116(18)
C28 0.027(2) 0.025(2) 0.052(3) -0.0082(19) 0.0018(19) -0.0113(17)
C29 0.022(2) 0.033(2) 0.038(2) 0.0054(18) -0.0033(17) -0.0089(17)
C30 0.032(3) 0.052(3) 0.064(3) 0.003(3) -0.021(2) -0.015(2)
C31 0.031(2) 0.031(2) 0.054(3) 0.009(2) -0.006(2) -0.0057(19)
C32 0.047(3) 0.042(3) 0.025(2) -0.0061(19) -0.0044(19) -0.009(2)
C33 0.074(4) 0.036(3) 0.040(3) -0.008(2) -0.013(3) -0.023(3)
C34 0.072(4) 0.059(4) 0.035(3) -0.008(3) 0.013(3) -0.004(3)
C38 0.072(4) 0.101(5) 0.057(4) 0.044(4) -0.019(3) -0.047(4)
C39 0.073(4) 0.128(7) 0.044(3) 0.035(4) -0.011(3) -0.056(5)

loop_
_atom_type_symbol
_atom_type_description
_atom_type_scat_dispersion_real
_atom_type_scat_dispersion_imag
_atom_type_scat_source
C C 0.0033 0.0016 'International Tables Vol C Tables 4.2.6.8 and 6.1.1.4'
H H 0.0000 0.0000 'International Tables Vol C Tables 4.2.6.8 and 6.1.1.4'
B B 0.0013 0.0007 'International Tables Vol C Tables 4.2.6.8 and 6.1.1.4'
N N 0.0061 0.0033 'International Tables Vol C Tables 4.2.6.8 and 6.1.1.4'
O O 0.0106 0.0060 'International Tables Vol C Tables 4.2.6.8 and 6.1.1.4'
P P 0.1023 0.0942 'International Tables Vol C Tables 4.2.6.8 and 6.1.1.4'
Os Os -1.2165 7.6030 'International Tables Vol C Tables 4.2.6.8 and 6.1.1.4'

loop_
_geom_angle_atom_site_label_1
_geom_angle_atom_site_label_2
_geom_angle_atom_site_label_3
_geom_angle
C1 Os C22 135.25(19)
C1 Os C21 124.60(18)
C22 Os C21 100.0(2)
C1 Os P1 89.11(12)
C22 Os P1 90.61(13)
C21 Os P1 94.24(13)
C1 Os P2 83.76(12)
C22 Os P2 90.68(13)
C21 Os P2 94.23(13)
P1 Os P2 171.08(4)
C26 P1 C29 105.30(19)
C26 P1 C23 101.02(18)
C29 P1 C23 100.53(19)
C26 P1 Os 112.66(13)
C29 P1 Os 117.79(15)
C23 P1 Os 117.38(13)
C38 P2 C32 107.4(2)
C38 P2 C35B 78.4(5)
C32 P2 C35B 116.8(4)
C38 P2 C35A 109.8(2)
C32 P2 C35A 100.0(2)
C35B P2 C35A 32.1(4)
C38 P2 Os 116.77(17)
C32 P2 Os 113.34(16)
C35B P2 Os 118.9(4)
C35A P2 Os 108.09(17)
C9 N1 B 131.3(4)
C9 N1 H1A 114(4)
B N1 H1A 114(4)
C15 N2 B 134.1(3)
C15 N2 H2A 112(3)
B N2 H2A 113(3)
N1 B N2 115.8(4)
N1 B C2 117.8(4)
N2 B C2 126.4(4)
C2 C1 Os 176.6(3)
C1 C2 C3 119.4(3)
C1 C2 B 117.2(3)
C3 C2 B 123.3(3)
C4 C3 C8 117.1(4)
C4 C3 C2 121.7(3)
C8 C3 C2 121.1(3)
C5 C4 C3 121.5(4)
C5 C4 H4 119.3
C3 C4 H4 119.3
C6 C5 C4 120.3(4)
C6 C5 H5 119.8
C4 C5 H5 119.8
C5 C6 C7 119.2(4)
C5 C6 H6 120.4
C7 C6 H6 120.4
C6 C7 C8 120.8(4)
C6 C7 H7 119.6
C8 C7 H7 119.6
C7 C8 C3 121.2(4)
C7 C8 H8 119.4
C3 C8 H8 119.4
C14 C9 C10 118.9(4)
C14 C9 N1 121.6(4)
C10 C9 N1 119.4(4)
C11 C10 C9 120.4(4)
C11 C10 H10 119.8
C9 C10 H10 119.8
C10 C11 C12 120.5(4)
C10 C11 H11 119.8
C12 C11 H11 119.8
C13 C12 C11 119.0(4)
C13 C12 H12 120.5
C11 C12 H12 120.5
C12 C13 C14 121.0(4)
C12 C13 H13 119.5
C14 C13 H13 119.5
C9 C14 C13 120.2(4)
C9 C14 H14 119.9
C13 C14 H14 119.9
C20 C15 C16 118.3(4)
C20 C15 N2 119.0(4)
C16 C15 N2 122.7(4)
C17 C16 C15 120.1(4)
C17 C16 H16 120.0
C15 C16 H16 120.0
C18 C17 C16 120.7(4)
C18 C17 H17 119.6
C16 C17 H17 119.6
C17 C18 C19 119.4(5)
C17 C18 H18 120.3
C19 C18 H18 120.3
C20 C19 C18 120.4(5)
C20 C19 H19 119.8
C18 C19 H19 119.8
C19 C20 C15 121.1(5)
C19 C20 H20 119.4
C15 C20 H20 119.4
O1 C21 Os 175.1(4)
O2 C22 Os 175.0(5)
C24 C23 C25 111.2(3)
C24 C23 P1 112.1(3)
C25 C23 P1 113.0(3)
C24 C23 H23 106.7
C25 C23 H23 106.7
P1 C23 H23 106.7
C23 C24 H24A 109.5
C23 C24 H24B 109.5
H24A C24 H24B 109.5
C23 C24 H24C 109.5
H24A C24 H24C 109.5
H24B C24 H24C 109.5
C23 C25 H25A 109.5
C23 C25 H25B 109.5
H25A C25 H25B 109.5
C23 C25 H25C 109.5
H25A C25 H25C 109.5
H25B C25 H25C 109.5
C27 C26 C28 110.6(3)
C27 C26 P1 114.4(3)
C28 C26 P1 115.5(3)
C27 C26 H26 105.0
C28 C26 H26 105.0
P1 C26 H26 105.0
C26 C27 H27A 109.5
C26 C27 H27B 109.5
H27A C27 H27B 109.5
C26 C27 H27C 109.5
H27A C27 H27C 109.5
H27B C27 H27C 109.5
C26 C28 H28A 109.5
C26 C28 H28B 109.5
H28A C28 H28B 109.5
C26 C28 H28C 109.5
H28A C28 H28C 109.5
H28B C28 H28C 109.5
C30 C29 C31 108.4(4)
C30 C29 P1 113.7(3)
C31 C29 P1 114.0(3)
C30 C29 H29 106.7
C31 C29 H29 106.7
P1 C29 H29 106.7
C29 C30 H30A 109.5
C29 C30 H30B 109.5
H30A C30 H30B 109.5
C29 C30 H30C 109.5
H30A C30 H30C 109.5
H30B C30 H30C 109.5
C29 C31 H31A 109.5
C29 C31 H31B 109.5
H31A C31 H31B 109.5
C29 C31 H31C 109.5
H31A C31 H31C 109.5
H31B C31 H31C 109.5
C34 C32 C33 108.6(4)
C34 C32 P2 116.4(4)
C33 C32 P2 112.6(4)
C34 C32 H32 106.2
C33 C32 H32 106.2
P2 C32 H32 106.2
C32 C33 H33A 109.5
C32 C33 H33B 109.5
H33A C33 H33B 109.5
C32 C33 H33C 109.5
H33A C33 H33C 109.5
H33B C33 H33C 109.5
C32 C34 H34A 109.5
C32 C34 H34B 109.5
H34A C34 H34B 109.5
C32 C34 H34C 109.5
H34A C34 H34C 109.5
H34B C34 H34C 109.5
C37A C35A C36A 111.0(5)
C37A C35A P2 117.5(4)
C36A C35A P2 111.7(4)
C37A C35A H35A 105.2
C36A C35A H35A 105.2
P2 C35A H35A 105.2
C37B C35B C36B 111.0(11)
C37B C35B P2 104.4(11)
C36B C35B P2 114.8(11)
C37B C35B H35B 108.8
C36B C35B H35B 108.8
P2 C35B H35B 108.8
C35B C36B H36D 109.5
C35B C36B H36E 109.5
H36D C36B H36E 109.5
C35B C36B H36F 109.5
H36D C36B H36F 109.5
H36E C36B H36F 109.5
C35B C37B H37D 109.5
C35B C37B H37E 109.5
H37D C37B H37E 109.5
C35B C37B H37F 109.5
H37D C37B H37F 109.5
H37E C37B H37F 109.5
C39 C38 C40B 112.9(8)
C39 C38 C40A 117.0(3)
C40B C38 C40A 61.0(8)
C39 C38 P2 112.93(17)
C40B C38 P2 122.6(9)
C40A C38 P2 121.1(4)
C39 C38 H38B 101.5
C40B C38 H38B 101.5
C40A C38 H38B 40.5
P2 C38 H38B 101.5
C39 C38 H38A 100.1
C40B C38 H38A 39.3
C40A C38 H38A 100.1
P2 C38 H38A 100.1
H38B C38 H38A 140.5
C38 C39 H39A 109.5
C38 C39 H39B 109.5
H39A C39 H39B 109.5
C38 C39 H39C 109.5
H39A C39 H39C 109.5
H39B C39 H39C 109.5
C38 C40B H40D 109.5
C38 C40B H40E 109.5
H40D C40B H40E 109.5
C38 C40B H40F 109.5
H40D C40B H40F 109.5
H40E C40B H40F 109.5
C38 C40A H40A 109.5
C38 C40A H40B 109.5
H40A C40A H40B 109.5
C38 C40A H40C 109.5
H40A C40A H40C 109.5
H40B C40A H40C 109.5
C43 C42 C41 116.2(10)
C43 C42 H42A 108.2
C41 C42 H42A 108.2
C43 C42 H42B 108.2
C41 C42 H42B 108.2
H42A C42 H42B 107.4
C42 C43 C44 115.1(9)
C42 C43 H43A 108.5
C44 C43 H43A 108.5
C42 C43 H43B 108.5
C44 C43 H43B 108.5
H43A C43 H43B 107.5
C45 C44 C43 115.4(10)
C45 C44 H44A 108.4
C43 C44 H44A 108.4
C45 C44 H44B 108.4
C43 C44 H44B 108.4
H44A C44 H44B 107.5

loop_
_geom_bond_atom_site_label_1
_geom_bond_atom_site_label_2
_geom_bond_distance
Os C1 1.897(4)
Os C22 1.908(4)
Os C21 1.909(4)
Os P1 2.3934(10)
Os P2 2.4022(11)
P1 C26 1.859(4)
P1 C29 1.868(4)
P1 C23 1.870(4)
P2 C38 1.809(4)
P2 C32 1.857(5)
P2 C35B 1.878(11)
P2 C35A 1.892(6)
N1 C9 1.414(5)
N1 B 1.430(6)
N1 H1A 0.78(5)
N2 C15 1.401(5)
N2 B 1.438(6)
N2 H2A 0.90(5)
O1 C21 1.157(5)
O2 C22 1.158(5)
B C2 1.571(6)
C1 C2 1.341(5)
C2 C3 1.507(5)
C3 C4 1.399(5)
C3 C8 1.405(5)
C4 C5 1.394(5)
C4 H4 0.9500
C5 C6 1.383(6)
C5 H5 0.9500
C6 C7 1.384(6)
C6 H6 0.9500
C7 C8 1.386(6)
C7 H7 0.9500
C8 H8 0.9500
C9 C14 1.390(5)
C9 C10 1.399(6)
C10 C11 1.391(6)
C10 H10 0.9500
C11 C12 1.391(6)
C11 H11 0.9500
C12 C13 1.381(6)
C12 H12 0.9500
C13 C14 1.394(6)
C13 H13 0.9500
C14 H14 0.9500
C15 C20 1.389(6)
C15 C16 1.396(6)
C16 C17 1.392(6)
C16 H16 0.9500
C17 C18 1.374(7)
C17 H17 0.9500
C18 C19 1.380(8)
C18 H18 0.9500
C19 C20 1.378(7)
C19 H19 0.9500
C20 H20 0.9500
C23 C24 1.526(6)
C23 C25 1.540(6)
C23 H23 1.0000
C24 H24A 0.9800
C24 H24B 0.9800
C24 H24C 0.9800
C25 H25A 0.9800
C25 H25B 0.9800
C25 H25C 0.9800
C26 C27 1.536(6)
C26 C28 1.536(6)
C26 H26 1.0000
C27 H27A 0.9800
C27 H27B 0.9800
C27 H27C 0.9800
C28 H28A 0.9800
C28 H28B 0.9800
C28 H28C 0.9800
C29 C30 1.527(7)
C29 C31 1.533(6)
C29 H29 1.0000
C30 H30A 0.9800
C30 H30B 0.9800
C30 H30C 0.9800
C31 H31A 0.9800
C31 H31B 0.9800
C31 H31C 0.9800
C32 C34 1.523(7)
C32 C33 1.545(7)
C32 H32 1.0000
C33 H33A 0.9800
C33 H33B 0.9800
C33 H33C 0.9800
C34 H34A 0.9800
C34 H34B 0.9800
C34 H34C 0.9800
C35A C37A 1.522(8)
C35A C36A 1.530(8)
C35A H35A 1.0000
C36A H36A 0.9800
C36A H36B 0.9800
C36A H36C 0.9800
C37A H37A 0.9800
C37A H37B 0.9800
C37A H37C 0.9800
C35B C37B 1.515(11)
C35B C36B 1.530(12)
C35B H35B 1.0000
C36B H36D 0.9800
C36B H36E 0.9800
C36B H36F 0.9800
C37B H37D 0.9800
C37B H37E 0.9800
C37B H37F 0.9800
C38 C39 1.4498
C38 C40B 1.499(9)
C38 C40A 1.500(6)
C38 H38B 1.0000
C38 H38A 1.0000
C39 H39A 0.9800
C39 H39B 0.9800
C39 H39C 0.9800
C40B H40D 0.9800
C40B H40E 0.9800
C40B H40F 0.9800
C40A H40A 0.9800
C40A H40B 0.9800
C40A H40C 0.9800
C41 C42 1.484(9)
C41 H41A 0.9800
C41 H41B 0.9800
C41 H41C 0.9800
C42 C43 1.481(9)
C42 H42A 0.9900
C42 H42B 0.9900
C43 C44 1.486(9)
C43 H43A 0.9900
C43 H43B 0.9900
C44 C45 1.479(9)
C44 H44A 0.9900
C44 H44B 0.9900
C45 H45A 0.9800
C45 H45B 0.9800
C45 H45C 0.9800
